data_1530797
loop_
_publ_author_name
'Soboleva, S.V.'
'Sidorenko, O.V.'
'Zvyagin, B.B.'

_publ_section_title
;
 Crystal structure of paragonite 1M
;
_journal_name_full Kristallografiya
_journal_page_first 510
_journal_page_last 514
_journal_volume 22
_journal_year 1977
_chemical_formula_sum 'Al2.91 H2 Na0.91 O12 Si3.09'
_chemical_name_systematic 'Na.91 Al2 (Si3.09 Al.91) O10 (O H)2'
_space_group_IT_number 12
_symmetry_space_group_name_Hall '-C 2y'
_symmetry_space_group_name_H-M 'C 1 2/m 1'
_cell_angle_alpha 90
_cell_angle_beta 99.67
_cell_angle_gamma 90
_cell_formula_units_Z 2
_cell_length_a 5.135
_cell_length_b 8.89
_cell_length_c 9.74
_cell_volume 438.315
_citation_journal_id_ASTM KRISAJ
_cod_data_source_file Soboleva_KRISAJ_1977_159.cif
_cod_data_source_block H2Al2.91Na0.91O12Si3.09
_cod_original_cell_volume 438.3149
_cod_original_formula_sum 'H2 Al2.91 Na0.91 O12 Si3.09'
_cod_database_code 1530797

loop_
_symmetry_equiv_pos_as_xyz
x,y,z
-x,y,-z
-x,-y,-z
x,-y,z
x+1/2,y+1/2,z
-x+1/2,y+1/2,-z
-x+1/2,-y+1/2,-z
x+1/2,-y+1/2,z

loop_
_atom_site_label
_atom_site_type_symbol
_atom_site_fract_x
_atom_site_fract_y
_atom_site_fract_z
_atom_site_occupancy
_atom_site_U_iso_or_equiv
Na1 Na+1 0.5 0 0.5 0.91 0.0
O2 O-2 0.365 0.324 0.112 1 0.0
O3 O-2 0.031 0 0.334 1 0.0
O1 O-2 0.391 0 0.104 1 0.0
Si1 Si+4 0.42 0.33 0.28 0.7725 0.0
Al1 Al+3 0 0.322 0 1 0.0
Al2 Al+3 0.42 0.33 0.28 0.2275 0.0
O4 O-2 0.14 0.302 0.344 1 0.0
